data_4507813
loop_
_publ_author_name
'Tripuramallu, Bharat Kumar'
'Das, Samar K.'

_publ_section_title
;
 Hydrothermal Synthesis and Structural Characterization of Metal
 Organophosphonate Oxide Materials: Role of Metal-Oxo Clusters in the Self
 Assembly of Metal Phosphonate Architectures
;
_journal_issue 6
_journal_name_full 'Crystal Growth &amp; Design'
_journal_page_first 2426
_journal_paper_doi 10.1021/cg4001347
_journal_volume 13
_journal_year 2013
_chemical_formula_moiety 'C76 H73 Cu6 N12 O56 P5 W12'
_chemical_formula_sum 'C76 H73 Cu6 N12 O56 P5 W12'
_chemical_formula_weight 4792.69
_chemical_name_systematic
;
 ?
;
_space_group_IT_number 2
_symmetry_cell_setting triclinic
_symmetry_space_group_name_Hall '-P 1'
_symmetry_space_group_name_H-M 'P -1'
_atom_sites_solution_hydrogens geom
_atom_sites_solution_primary direct
_atom_sites_solution_secondary difmap
_audit_creation_method SHELXL-97
_cell_angle_alpha 77.941(2)
_cell_angle_beta 79.059(2)
_cell_angle_gamma 66.865(2)
_cell_formula_units_Z 1
_cell_length_a 12.7841(17)
_cell_length_b 13.3928(18)
_cell_length_c 17.908(2)
_cell_measurement_temperature 100(2)
_cell_volume 2737.5(6)
_computing_structure_refinement 'SHELXL-97 (Sheldrick, 1997)'
_computing_structure_solution 'SHELXS-97 (Sheldrick, 1990)'
_diffrn_ambient_temperature 100(2)
_diffrn_measured_fraction_theta_full 0.995
_diffrn_measured_fraction_theta_max 0.995
_diffrn_radiation_monochromator graphite
_diffrn_radiation_source 'fine-focus sealed tube'
_diffrn_radiation_type MoK\a
_diffrn_radiation_wavelength 0.71073
_diffrn_reflns_av_R_equivalents 0.0682
_diffrn_reflns_av_sigmaI/netI 0.0838
_diffrn_reflns_limit_h_max 15
_diffrn_reflns_limit_h_min -15
_diffrn_reflns_limit_k_max 15
_diffrn_reflns_limit_k_min -15
_diffrn_reflns_limit_l_max 21
_diffrn_reflns_limit_l_min -21
_diffrn_reflns_number 26015
_diffrn_reflns_theta_full 25.00
_diffrn_reflns_theta_max 25.00
_diffrn_reflns_theta_min 1.67
_exptl_absorpt_coefficient_mu 13.856
_exptl_absorpt_correction_T_max 0.4036
_exptl_absorpt_correction_T_min 0.2871
_exptl_absorpt_correction_type multi-scan
_exptl_absorpt_process_details 'Bruker SADABS'
_exptl_crystal_density_diffrn 2.907
_exptl_crystal_density_method 'not measured'
_exptl_crystal_F_000 2197
_exptl_crystal_size_max 0.12
_exptl_crystal_size_mid 0.08
_exptl_crystal_size_min 0.08
_refine_diff_density_max 2.911
_refine_diff_density_min -3.014
_refine_diff_density_rms 0.323
_refine_ls_extinction_method none
_refine_ls_goodness_of_fit_ref 1.128
_refine_ls_hydrogen_treatment none
_refine_ls_matrix_type full
_refine_ls_number_parameters 747
_refine_ls_number_reflns 9587
_refine_ls_number_restraints 0
_refine_ls_restrained_S_all 1.128
_refine_ls_R_factor_all 0.1035
_refine_ls_R_factor_gt 0.0761
_refine_ls_shift/su_max 0.000
_refine_ls_shift/su_mean 0.000
_refine_ls_structure_factor_coef Fsqd
_refine_ls_weighting_details 'calc w=1/[\s^2^(Fo^2^)+(0.0598P)^2^+69.4814P] where P=(Fo^2^+2Fc^2^)/3'
_refine_ls_weighting_scheme calc
_refine_ls_wR_factor_gt 0.1582
_refine_ls_wR_factor_ref 0.1699
_reflns_number_gt 7346
_reflns_number_total 9587
_reflns_threshold_expression >2sigma(I)
_cod_data_source_file cg4001347_si_002.cif
_cod_data_source_block skd625_m
_cod_depositor_comments
;
The following automatic conversions were performed:

'_symmetry_cell_setting' value 'Triclinic' changed to 'triclinic'
according to /home/saulius/struct/CIF-dictionaries/cif_core.dic
dictionary named 'cif_core.dic' version 2.3.1 from 2005-06-27.

Automatic conversion script
Id: cif_fix_values 1891 2012-01-12 08:04:46Z andrius 
;
_cod_original_sg_symbol_H-M P-1
_cod_database_code 4507813

loop_
_symmetry_equiv_pos_as_xyz
'x, y, z'
'-x, -y, -z'

loop_
_atom_site_label
_atom_site_type_symbol
_atom_site_fract_x
_atom_site_fract_y
_atom_site_fract_z
_atom_site_U_iso_or_equiv
_atom_site_adp_type
_atom_site_occupancy
_atom_site_symmetry_multiplicity
_atom_site_calc_flag
_atom_site_refinement_flags
C1 C -0.040(2) 0.347(2) 0.2471(13) 0.053(7) Uani 1 1 d .
H1 H -0.0402 0.2967 0.2916 0.063 Uiso 1 1 calc R
C2 C -0.124(2) 0.375(3) 0.2021(17) 0.083(10) Uani 1 1 d .
H2 H -0.1801 0.3443 0.2151 0.100 Uiso 1 1 calc R
C3 C -0.124(3) 0.449(3) 0.1376(17) 0.075(9) Uani 1 1 d .
H3 H -0.1835 0.4719 0.1074 0.090 Uiso 1 1 calc R
C4 C -0.040(2) 0.489(2) 0.1168(16) 0.069(9) Uani 1 1 d .
H4 H -0.0373 0.5343 0.0702 0.083 Uiso 1 1 calc R
C5 C 0.0435(19) 0.4606(16) 0.1659(12) 0.036(5) Uani 1 1 d .
C6 C 0.1398(19) 0.4963(17) 0.1482(12) 0.039(5) Uani 1 1 d .
C7 C 0.158(2) 0.5655(19) 0.0801(13) 0.053(7) Uani 1 1 d .
H7 H 0.1069 0.5942 0.0434 0.063 Uiso 1 1 calc R
C8 C 0.256(3) 0.5876(18) 0.0719(17) 0.070(9) Uani 1 1 d .
H8 H 0.2712 0.6339 0.0284 0.084 Uiso 1 1 calc R
C9 C 0.333(3) 0.543(2) 0.1263(15) 0.066(9) Uani 1 1 d .
H9 H 0.4001 0.5574 0.1186 0.079 Uiso 1 1 calc R
C10 C 0.308(2) 0.4792(19) 0.1902(13) 0.046(6) Uani 1 1 d .
H10 H 0.3582 0.4509 0.2276 0.055 Uiso 1 1 calc R
C11 C -0.1890(16) 0.5285(14) 0.3946(10) 0.023(4) Uani 1 1 d .
C12 C -0.2862(18) 0.5612(18) 0.3578(14) 0.046(6) Uani 1 1 d .
H12 H -0.3443 0.5348 0.3789 0.056 Uiso 1 1 calc R
C13 C -0.296(2) 0.632(2) 0.2910(17) 0.075(10) Uani 1 1 d .
H13 H -0.3585 0.6516 0.2645 0.089 Uiso 1 1 calc R
C14 C -0.213(2) 0.672(2) 0.2636(15) 0.064(8) Uani 1 1 d .
H14 H -0.2181 0.7197 0.2172 0.077 Uiso 1 1 calc R
C15 C -0.1187(17) 0.6446(16) 0.3035(12) 0.034(5) Uani 1 1 d .
C16 C -0.0288(16) 0.6925(15) 0.2833(10) 0.031(5) Uani 1 1 d .
C17 C -0.026(2) 0.772(2) 0.2219(14) 0.059(7) Uani 1 1 d .
H17 H -0.0821 0.7980 0.1888 0.071 Uiso 1 1 calc R
C18 C 0.059(2) 0.8144(18) 0.2088(14) 0.053(7) Uani 1 1 d .
H18 H 0.0584 0.8727 0.1698 0.064 Uiso 1 1 calc R
C19 C 0.147(2) 0.7681(18) 0.2552(13) 0.045(6) Uani 1 1 d .
H19 H 0.2069 0.7932 0.2471 0.054 Uiso 1 1 calc R
C20 C 0.1427(17) 0.6844(16) 0.3134(12) 0.033(5) Uani 1 1 d .
H20 H 0.2012 0.6526 0.3447 0.040 Uiso 1 1 calc R
C21 C 0.2141(18) -0.0042(19) 0.6140(13) 0.044(6) Uani 1 1 d .
H21 H 0.1439 0.0443 0.5985 0.053 Uiso 1 1 calc R
C22 C 0.2208(17) -0.102(2) 0.6550(14) 0.047(6) Uani 1 1 d .
H22 H 0.1569 -0.1215 0.6652 0.057 Uiso 1 1 calc R
C23 C 0.322(2) -0.1726(16) 0.6821(13) 0.040(5) Uani 1 1 d .
H23 H 0.3254 -0.2386 0.7133 0.048 Uiso 1 1 calc R
C24 C 0.4154(17) -0.1453(16) 0.6629(12) 0.034(5) Uani 1 1 d .
H24 H 0.4857 -0.1933 0.6784 0.041 Uiso 1 1 calc R
C25 C 0.4038(14) -0.0444(14) 0.6197(9) 0.019(4) Uani 1 1 d .
C26 C 0.4947(16) 0.0012(13) 0.6016(10) 0.021(4) Uani 1 1 d .
C27 C 0.6063(18) -0.0555(18) 0.6202(11) 0.036(5) Uani 1 1 d .
H27 H 0.6297 -0.1293 0.6414 0.043 Uiso 1 1 calc R
C28 C 0.6816(17) -0.0013(17) 0.6071(11) 0.031(5) Uani 1 1 d .
H28 H 0.7561 -0.0372 0.6196 0.037 Uiso 1 1 calc R
C29 C 0.6437(19) 0.1056(19) 0.5754(13) 0.043(6) Uani 1 1 d .
H29 H 0.6912 0.1456 0.5673 0.052 Uiso 1 1 calc R
C30 C 0.5356(17) 0.1540(16) 0.5554(12) 0.033(5) Uani 1 1 d .
H30 H 0.5127 0.2259 0.5300 0.040 Uiso 1 1 calc R
C31 C 0.4253(14) 0.4281(16) 0.3828(11) 0.026(4) Uani 1 1 d .
H31A H 0.4900 0.3682 0.3629 0.031 Uiso 1 1 calc R
H31B H 0.4057 0.4884 0.3408 0.031 Uiso 1 1 calc R
C32 C 0.4630(15) 0.4650(16) 0.4448(11) 0.027(4) Uani 1 1 d .
C33 C 0.3980(16) 0.5648(15) 0.4699(13) 0.034(5) Uani 1 1 d .
H33 H 0.3289 0.6090 0.4510 0.040 Uiso 1 1 calc R
C34 C 0.5619(16) 0.4016(16) 0.4753(11) 0.029(5) Uani 1 1 d .
H34 H 0.6047 0.3336 0.4595 0.035 Uiso 1 1 calc R
C35 C -0.0533(15) 0.2351(14) 0.4861(11) 0.025(4) Uani 1 1 d .
H35A H -0.0943 0.2591 0.5345 0.029 Uiso 1 1 calc R
H35B H -0.1050 0.2720 0.4472 0.029 Uiso 1 1 calc R
C36 C -0.0257(14) 0.1133(13) 0.4936(10) 0.019(4) Uani 1 1 d .
C37 C 0.0215(14) 0.0597(13) 0.4290(11) 0.023(4) Uani 1 1 d .
H37 H 0.0352 0.0984 0.3810 0.028 Uiso 1 1 calc R
C38 C -0.0471(14) 0.0519(14) 0.5617(10) 0.020(4) Uani 1 1 d .
H38 H -0.0811 0.0876 0.6044 0.024 Uiso 1 1 calc R
Cu1 Cu 0.17316(18) 0.35317(17) 0.29153(12) 0.0208(5) Uani 1 1 d .
Cu2 Cu 0.04020(17) 0.52847(16) 0.41186(12) 0.0178(5) Uani 1 1 d .
Cu3 Cu 0.30546(18) 0.16826(17) 0.53538(12) 0.0207(5) Uani 1 1 d .
N1 N 0.0430(15) 0.3887(14) 0.2307(9) 0.037(4) Uani 1 1 d .
N2 N 0.2144(15) 0.4555(12) 0.2014(9) 0.030(4) Uani 1 1 d .
N3 N -0.1078(12) 0.5730(11) 0.3684(8) 0.021(3) Uani 1 1 d .
N4 N 0.0571(12) 0.6474(12) 0.3262(8) 0.022(3) Uani 1 1 d .
N5 N 0.3043(13) 0.0259(13) 0.5946(9) 0.029(4) Uani 1 1 d .
N6 N 0.4628(12) 0.1052(13) 0.5698(9) 0.029(4) Uani 1 1 d .
O1 O 0.7130(14) -0.0407(12) 0.2307(8) 0.048(4) Uani 1 1 d .
O2 O 0.2833(12) 0.2127(11) 0.2285(7) 0.035(3) Uani 1 1 d .
O3 O 0.3992(14) -0.2100(15) 0.2658(8) 0.061(5) Uani 1 1 d .
O4 O 0.6110(16) -0.4234(12) 0.0404(11) 0.070(6) Uani 1 1 d .
O5 O 0.9289(13) -0.2583(13) 0.0047(11) 0.069(6) Uani 1 1 d .
O6 O 0.8163(15) 0.1633(17) -0.0321(13) 0.089(7) Uani 1 1 d .
O7 O 0.6804(15) 0.0823(14) 0.0832(10) 0.061(5) Uiso 1 1 d .
O8 O 0.5635(15) -0.1208(14) 0.195(2) 0.138(13) Uani 1 1 d .
O9 O 0.7399(11) -0.1459(10) 0.1013(7) 0.029(3) Uiso 1 1 d .
O10 O 0.5072(14) 0.0916(15) 0.1733(19) 0.130(12) Uani 1 1 d .
O11 O 0.3855(17) 0.260(2) 0.0824(9) 0.091(8) Uani 1 1 d .
O12 O 0.3500(14) 0.0075(16) 0.1914(19) 0.127(12) Uani 1 1 d .
O13 O 0.5309(13) -0.2582(13) 0.1273(8) 0.052(4) Uani 1 1 d .
O14 O 0.7163(18) -0.273(2) 0.0343(9) 0.092(8) Uani 1 1 d .
O15 O 0.7673(19) -0.172(2) -0.0984(9) 0.104(9) Uani 1 1 d .
O16 O 0.7974(17) -0.0342(11) -0.0357(11) 0.073(6) Uani 1 1 d .
O17 O 0.6873(11) 0.1292(12) -0.1276(8) 0.046(4) Uani 1 1 d .
O18 O 0.5771(13) 0.2390(14) -0.0112(8) 0.055(5) Uani 1 1 d .
O19B O 0.595(2) -0.1205(18) -0.0152(14) 0.023(6) Uiso 0.50 1 d P
O21 O 0.1532(10) 0.2058(9) 0.5143(7) 0.026(3) Uani 1 1 d .
O22 O 0.0204(10) 0.3983(9) 0.4774(7) 0.021(3) Uani 1 1 d .
O23 O 0.1053(11) 0.2747(9) 0.3775(7) 0.025(3) Uani 1 1 d .
O24 O 0.3330(10) 0.2962(10) 0.4818(7) 0.025(3) Uani 1 1 d .
O25 O 0.1980(10) 0.4837(10) 0.4283(7) 0.027(3) Uani 1 1 d .
O26 O 0.2987(11) 0.3386(11) 0.3432(7) 0.031(3) Uani 1 1 d .
O27 O 0.070(2) 0.068(2) 0.2314(13) 0.109(8) Uani 1 1 d .
O28 O 0.613(4) 0.319(3) 0.143(2) 0.23(2) Uani 1 1 d .
O19A O 0.4866(19) -0.0109(17) 0.0972(13) 0.017(5) Uiso 0.50 1 d P
O20A O 0.4621(17) -0.0960(16) 0.0346(12) 0.011(4) Uiso 0.50 1 d P
O20B O 0.6244(19) -0.0105(18) 0.0160(13) 0.018(5) Uani 0.50 1 d P
P1 P 0.5000 0.0000 0.0000 0.048(2) Uani 1 2 d S
P2 P 0.0668(4) 0.2810(3) 0.4613(3) 0.0143(9) Uani 1 1 d .
P3 P 0.3038(4) 0.3831(4) 0.4127(3) 0.0184(10) Uani 1 1 d .
W1 W 0.64332(8) -0.02646(7) 0.15670(6) 0.0462(3) Uani 1 1 d .
W2 W 0.35387(7) 0.14578(8) 0.15338(6) 0.0481(3) Uani 1 1 d .
W3 W 0.43232(7) -0.14171(7) 0.18072(6) 0.0378(3) Uani 1 1 d .
W4 W 0.57708(7) -0.28739(6) 0.02571(5) 0.0293(2) Uani 1 1 d .
W5 W 0.79097(7) -0.17552(7) 0.00294(5) 0.0353(2) Uani 1 1 d .
W6 W 0.71340(7) 0.11150(7) -0.02414(5) 0.0301(2) Uani 1 1 d .

loop_
_atom_site_aniso_label
_atom_site_aniso_U_11
_atom_site_aniso_U_22
_atom_site_aniso_U_33
_atom_site_aniso_U_23
_atom_site_aniso_U_13
_atom_site_aniso_U_12
C1 0.081(19) 0.075(17) 0.029(13) 0.007(12) -0.028(13) -0.055(16)
C2 0.053(18) 0.15(3) 0.06(2) 0.01(2) -0.017(15) -0.05(2)
C3 0.07(2) 0.10(2) 0.06(2) 0.012(17) -0.040(17) -0.035(19)
C4 0.047(16) 0.08(2) 0.050(17) 0.018(15) -0.025(13) 0.006(15)
C5 0.049(14) 0.029(11) 0.024(12) -0.007(9) -0.003(10) -0.006(10)
C6 0.045(13) 0.040(12) 0.026(12) -0.004(10) -0.009(10) -0.008(11)
C7 0.070(18) 0.054(15) 0.019(12) -0.002(11) 0.010(12) -0.015(14)
C8 0.10(2) 0.018(12) 0.054(19) 0.008(11) 0.008(17) 0.005(14)
C9 0.11(2) 0.059(17) 0.042(16) -0.034(14) 0.030(16) -0.051(18)
C10 0.062(16) 0.064(15) 0.031(13) -0.004(11) 0.001(11) -0.049(14)
C11 0.035(11) 0.025(9) 0.012(9) 0.015(7) -0.006(8) -0.021(9)
C12 0.031(12) 0.047(13) 0.061(17) 0.013(12) -0.020(11) -0.019(11)
C13 0.063(18) 0.08(2) 0.09(2) 0.052(17) -0.059(17) -0.054(17)
C14 0.066(18) 0.079(19) 0.041(16) 0.021(14) -0.032(14) -0.024(16)
C15 0.030(11) 0.035(11) 0.033(12) 0.009(9) -0.013(9) -0.009(9)
C16 0.030(11) 0.030(10) 0.015(10) 0.012(8) -0.011(8) 0.004(9)
C17 0.062(17) 0.055(15) 0.045(16) 0.019(13) -0.004(13) -0.020(14)
C18 0.075(18) 0.031(12) 0.044(15) 0.016(11) 0.016(13) -0.030(13)
C19 0.043(13) 0.054(14) 0.042(14) 0.018(11) -0.015(11) -0.032(12)
C20 0.030(11) 0.033(11) 0.030(12) 0.005(9) 0.000(9) -0.011(9)
C21 0.030(12) 0.052(14) 0.049(15) 0.004(12) -0.017(11) -0.014(11)
C22 0.019(11) 0.065(16) 0.070(17) -0.005(13) -0.011(11) -0.029(11)
C23 0.056(15) 0.021(10) 0.041(14) 0.011(9) -0.013(11) -0.016(10)
C24 0.029(11) 0.037(11) 0.034(12) -0.003(10) -0.007(9) -0.008(10)
C25 0.013(8) 0.027(9) 0.011(9) -0.016(7) 0.000(7) 0.006(7)
C26 0.034(11) 0.017(9) 0.017(10) -0.010(7) -0.004(8) -0.012(8)
C27 0.040(13) 0.045(12) 0.016(11) 0.009(9) -0.014(9) -0.011(10)
C28 0.025(10) 0.048(13) 0.021(11) 0.005(9) -0.006(8) -0.018(10)
C29 0.044(14) 0.058(15) 0.035(13) -0.009(11) -0.002(11) -0.026(12)
C30 0.031(11) 0.035(11) 0.036(13) 0.014(9) -0.015(9) -0.019(10)
C31 0.008(8) 0.041(11) 0.030(11) -0.017(9) 0.000(8) -0.007(8)
C32 0.013(9) 0.041(11) 0.034(12) -0.012(9) 0.011(8) -0.022(9)
C33 0.017(10) 0.028(10) 0.055(14) -0.009(10) -0.018(9) 0.000(8)
C34 0.028(11) 0.033(11) 0.034(12) -0.015(9) 0.004(9) -0.016(9)
C35 0.023(10) 0.022(9) 0.029(11) -0.007(8) -0.009(8) -0.005(8)
C36 0.019(9) 0.019(8) 0.021(10) 0.001(7) -0.012(8) -0.007(7)
C37 0.021(9) 0.019(9) 0.034(11) 0.000(8) -0.005(8) -0.013(8)
C38 0.011(8) 0.031(10) 0.020(10) -0.012(8) -0.001(7) -0.007(8)
Cu1 0.0229(12) 0.0265(11) 0.0160(12) -0.0057(9) -0.0009(9) -0.0114(10)
Cu2 0.0202(11) 0.0185(10) 0.0150(11) -0.0017(8) -0.0008(9) -0.0084(9)
Cu3 0.0180(11) 0.0236(11) 0.0189(12) -0.0002(9) -0.0056(9) -0.0058(9)
N1 0.039(10) 0.050(11) 0.019(9) -0.014(8) 0.005(8) -0.012(9)
N2 0.048(11) 0.024(8) 0.023(9) -0.006(7) -0.005(8) -0.019(8)
N3 0.017(8) 0.018(7) 0.019(8) 0.006(6) -0.001(6) -0.003(6)
N4 0.024(8) 0.026(8) 0.016(8) -0.005(6) 0.009(6) -0.013(7)
N5 0.024(9) 0.038(9) 0.023(9) 0.004(7) -0.006(7) -0.011(8)
N6 0.009(7) 0.035(9) 0.033(10) -0.001(7) -0.002(7) -0.001(7)
O1 0.062(11) 0.057(10) 0.027(9) -0.015(7) -0.004(8) -0.021(8)
O2 0.039(8) 0.037(8) 0.026(8) -0.013(6) 0.001(6) -0.007(7)
O3 0.050(10) 0.086(13) 0.022(9) -0.008(8) -0.005(7) 0.000(9)
O4 0.077(13) 0.033(9) 0.092(15) -0.014(9) -0.038(11) 0.003(9)
O5 0.032(9) 0.052(10) 0.095(15) 0.013(10) 0.000(9) -0.001(8)
O6 0.050(11) 0.113(16) 0.134(19) -0.093(15) 0.027(12) -0.043(11)
O8 0.027(10) 0.037(10) 0.36(4) -0.060(17) -0.021(16) -0.006(8)
O10 0.021(9) 0.053(12) 0.32(4) -0.053(17) -0.034(15) -0.001(9)
O11 0.086(14) 0.23(3) 0.024(9) -0.032(12) 0.011(9) -0.124(17)
O12 0.019(9) 0.063(13) 0.31(4) -0.082(18) -0.027(15) 0.002(9)
O13 0.042(9) 0.060(10) 0.028(9) -0.019(7) -0.012(7) 0.017(8)
O14 0.100(16) 0.21(2) 0.019(9) -0.023(12) 0.009(9) -0.113(17)
O15 0.112(17) 0.24(3) 0.025(10) -0.013(13) 0.012(10) -0.15(2)
O16 0.101(15) 0.015(7) 0.076(13) -0.027(8) 0.003(11) 0.010(8)
O17 0.025(8) 0.064(10) 0.026(8) -0.013(7) 0.003(6) 0.009(7)
O18 0.040(9) 0.080(12) 0.023(8) -0.015(8) -0.004(7) 0.006(8)
O21 0.017(6) 0.019(6) 0.034(8) 0.004(6) 0.001(6) -0.004(5)
O22 0.029(7) 0.017(6) 0.022(7) -0.011(5) -0.006(5) -0.009(5)
O23 0.037(8) 0.023(6) 0.015(7) -0.003(5) 0.006(6) -0.017(6)
O24 0.023(7) 0.027(7) 0.026(7) -0.002(6) -0.006(6) -0.012(6)
O25 0.025(7) 0.025(7) 0.032(8) -0.004(6) -0.007(6) -0.009(6)
O26 0.032(8) 0.044(8) 0.026(8) -0.015(6) 0.001(6) -0.020(7)
O27 0.13(2) 0.14(2) 0.074(16) -0.022(15) 0.006(15) -0.070(18)
O28 0.33(6) 0.18(3) 0.14(3) -0.02(3) -0.13(3) 0.01(3)
O20B 0.017(12) 0.028(13) 0.011(12) 0.003(10) -0.005(10) -0.011(10)
P1 0.038(5) 0.042(5) 0.067(7) -0.022(5) -0.003(4) -0.012(4)
P2 0.013(2) 0.015(2) 0.018(2) -0.0053(18) -0.0024(18) -0.0059(18)
P3 0.016(2) 0.026(2) 0.018(2) -0.0073(19) -0.0008(18) -0.012(2)
W1 0.0346(5) 0.0383(5) 0.0676(7) -0.0261(5) -0.0292(5) 0.0041(4)
W2 0.0258(5) 0.0649(6) 0.0649(7) -0.0571(6) 0.0181(4) -0.0155(4)
W3 0.0259(5) 0.0258(4) 0.0541(6) -0.0030(4) 0.0069(4) -0.0082(4)
W4 0.0376(5) 0.0273(4) 0.0226(5) -0.0104(3) 0.0085(4) -0.0137(4)
W5 0.0197(4) 0.0531(6) 0.0231(5) -0.0197(4) -0.0035(3) 0.0045(4)
W6 0.0330(5) 0.0328(5) 0.0279(5) -0.0036(4) -0.0049(4) -0.0157(4)

loop_
_atom_type_symbol
_atom_type_description
_atom_type_scat_dispersion_real
_atom_type_scat_dispersion_imag
_atom_type_scat_source
C C 0.0033 0.0016 'International Tables Vol C Tables 4.2.6.8 and 6.1.1.4'
Cu Cu 0.3201 1.2651 'International Tables Vol C Tables 4.2.6.8 and 6.1.1.4'
N N 0.0061 0.0033 'International Tables Vol C Tables 4.2.6.8 and 6.1.1.4'
O O 0.0106 0.0060 'International Tables Vol C Tables 4.2.6.8 and 6.1.1.4'
P P 0.1023 0.0942 'International Tables Vol C Tables 4.2.6.8 and 6.1.1.4'
W W -0.8490 6.8722 'International Tables Vol C Tables 4.2.6.8 and 6.1.1.4'
H H 0.0000 0.0000 'International Tables Vol C Tables 4.2.6.8 and 6.1.1.4'

loop_
_geom_angle_atom_site_label_1
_geom_angle_atom_site_label_2
_geom_angle_atom_site_label_3
_geom_angle
_geom_angle_site_symmetry_1
_geom_angle_site_symmetry_3
N1 C1 C2 123(2) . .
N1 C1 H1 118.4 . .
C2 C1 H1 118.4 . .
C1 C2 C3 118(3) . .
C1 C2 H2 120.9 . .
C3 C2 H2 120.9 . .
C4 C3 C2 121(3) . .
C4 C3 H3 119.5 . .
C2 C3 H3 119.5 . .
C3 C4 C5 119(3) . .
C3 C4 H4 120.4 . .
C5 C4 H4 120.4 . .
N1 C5 C4 120(2) . .
N1 C5 C6 115.9(19) . .
C4 C5 C6 124(2) . .
N2 C6 C7 122(2) . .
N2 C6 C5 114.8(18) . .
C7 C6 C5 123(2) . .
C8 C7 C6 115(2) . .
C8 C7 H7 122.3 . .
C6 C7 H7 122.3 . .
C7 C8 C9 122(3) . .
C7 C8 H8 118.9 . .
C9 C8 H8 118.9 . .
C10 C9 C8 119(3) . .
C10 C9 H9 120.7 . .
C8 C9 H9 120.7 . .
N2 C10 C9 122(2) . .
N2 C10 H10 119.1 . .
C9 C10 H10 119.1 . .
N3 C11 C12 121.2(16) . .
C13 C12 C11 120(2) . .
C13 C12 H12 120.2 . .
C11 C12 H12 120.2 . .
C14 C13 C12 119(2) . .
C14 C13 H13 120.6 . .
C12 C13 H13 120.6 . .
C13 C14 C15 121(2) . .
C13 C14 H14 119.3 . .
C15 C14 H14 119.3 . .
N3 C15 C14 120(2) . .
N3 C15 C16 113.9(16) . .
C14 C15 C16 126.1(19) . .
N4 C16 C17 120(2) . .
N4 C16 C15 115.4(16) . .
C17 C16 C15 124.4(19) . .
C16 C17 C18 120(2) . .
C16 C17 H17 119.8 . .
C18 C17 H17 119.8 . .
C17 C18 C19 118(2) . .
C17 C18 H18 120.8 . .
C19 C18 H18 120.8 . .
C20 C19 C18 119(2) . .
C20 C19 H19 120.7 . .
C18 C19 H19 120.7 . .
N4 C20 C19 121.8(19) . .
N4 C20 H20 119.1 . .
C19 C20 H20 119.1 . .
N5 C21 C22 122.2(19) . .
N5 C21 H21 118.9 . .
C22 C21 H21 118.9 . .
C21 C22 C23 120(2) . .
C21 C22 H22 119.9 . .
C23 C22 H22 119.9 . .
C24 C23 C22 119.1(19) . .
C24 C23 H23 120.5 . .
C22 C23 H23 120.5 . .
C23 C24 C25 118.1(18) . .
C23 C24 H24 121.0 . .
C25 C24 H24 121.0 . .
N5 C25 C24 122.6(17) . .
N5 C25 C26 113.1(16) . .
C24 C25 C26 124.1(16) . .
N6 C26 C27 120.0(17) . .
N6 C26 C25 115.4(16) . .
C27 C26 C25 124.5(16) . .
C28 C27 C26 119.5(18) . .
C28 C27 H27 120.2 . .
C26 C27 H27 120.2 . .
C29 C28 C27 117.9(19) . .
C29 C28 H28 121.0 . .
C27 C28 H28 121.0 . .
C28 C29 C30 119(2) . .
C28 C29 H29 120.4 . .
C30 C29 H29 120.4 . .
N6 C30 C29 123.4(19) . .
N6 C30 H30 118.3 . .
C29 C30 H30 118.3 . .
C32 C31 P3 116.2(12) . .
C32 C31 H31A 108.2 . .
P3 C31 H31A 108.2 . .
C32 C31 H31B 108.2 . .
P3 C31 H31B 108.2 . .
H31A C31 H31B 107.4 . .
C34 C32 C33 118.8(18) . .
C34 C32 C31 120.7(17) . .
C33 C32 C31 120.5(17) . .
C32 C33 C34 119.0(17) . 2_666
C32 C33 H33 120.5 . .
C34 C33 H33 120.5 2_666 .
C32 C34 C33 122.2(18) . 2_666
C32 C34 H34 118.9 . .
C33 C34 H34 118.9 2_666 .
C36 C35 P2 116.9(12) . .
C36 C35 H35A 108.1 . .
P2 C35 H35A 108.1 . .
C36 C35 H35B 108.1 . .
P2 C35 H35B 108.1 . .
H35A C35 H35B 107.3 . .
C38 C36 C37 117.7(15) . .
C38 C36 C35 122.4(16) . .
C37 C36 C35 119.9(16) . .
C38 C37 C36 118.2(17) 2_556 .
C38 C37 H37 120.9 2_556 .
C36 C37 H37 120.9 . .
C36 C38 C37 124.0(17) . 2_556
C36 C38 H38 118.0 . .
C37 C38 H38 118.0 2_556 .
O26 Cu1 O23 94.8(5) . .
O26 Cu1 N1 172.0(7) . .
O23 Cu1 N1 91.8(6) . .
O26 Cu1 N2 92.3(6) . .
O23 Cu1 N2 169.5(6) . .
N1 Cu1 N2 80.6(7) . .
O26 Cu1 O2 91.7(5) . .
O23 Cu1 O2 99.0(5) . .
N1 Cu1 O2 91.7(6) . .
N2 Cu1 O2 88.4(6) . .
O25 Cu2 O22 93.9(5) . .
O25 Cu2 N3 166.3(6) . .
O22 Cu2 N3 92.8(5) . .
O25 Cu2 N4 90.7(6) . .
O22 Cu2 N4 167.6(5) . .
N3 Cu2 N4 80.4(6) . .
O25 Cu2 O22 91.1(5) . 2_566
O22 Cu2 O22 83.6(4) . 2_566
N3 Cu2 O22 101.6(5) . 2_566
N4 Cu2 O22 107.8(5) . 2_566
O25 Cu2 Cu2 93.2(4) . 2_566
O22 Cu2 Cu2 45.4(3) . 2_566
N3 Cu2 Cu2 100.0(4) . 2_566
N4 Cu2 Cu2 145.8(4) . 2_566
O22 Cu2 Cu2 38.2(3) 2_566 2_566
O21 Cu3 O24 99.7(5) . .
O21 Cu3 N5 90.0(6) . .
O24 Cu3 N5 170.3(6) . .
O21 Cu3 N6 169.8(6) . .
O24 Cu3 N6 90.4(6) . .
N5 Cu3 N6 79.9(6) . .
C5 N1 C1 118.3(19) . .
C5 N1 Cu1 114.4(15) . .
C1 N1 Cu1 127.2(15) . .
C10 N2 C6 120.4(18) . .
C10 N2 Cu1 125.3(15) . .
C6 N2 Cu1 114.2(14) . .
C15 N3 C11 118.9(16) . .
C15 N3 Cu2 115.0(12) . .
C11 N3 Cu2 125.7(11) . .
C16 N4 C20 120.6(16) . .
C16 N4 Cu2 114.4(12) . .
C20 N4 Cu2 125.0(13) . .
C21 N5 C25 117.6(17) . .
C21 N5 Cu3 126.3(14) . .
C25 N5 Cu3 116.1(13) . .
C30 N6 C26 119.8(16) . .
C30 N6 Cu3 125.3(13) . .
C26 N6 Cu3 114.4(13) . .
W2 O2 Cu1 158.4(8) . .
W6 O7 W1 138.0(10) . .
W1 O8 W3 140.3(16) . .
W5 O9 W1 140.6(7) . .
W1 O10 W2 139.9(13) . .
W2 O11 W4 135.8(12) . 2_655
W2 O12 W3 141.0(15) . .
W4 O13 W3 138.9(8) . .
W5 O14 W4 140.7(14) . .
W2 O15 W5 138.7(11) 2_655 .
W6 O16 W5 139.1(11) . .
W3 O17 W6 137.5(8) 2_655 .
W4 O18 W6 137.7(10) 2_655 .
P1 O19B W4 127.6(13) . .
P1 O19B W5 122.1(12) . .
W4 O19B W5 97.9(8) . .
P1 O19B W2 114.5(11) . 2_655
W4 O19B W2 94.5(8) . 2_655
W5 O19B W2 92.0(8) . 2_655
P2 O21 Cu3 142.8(8) . .
P2 O22 Cu2 128.8(7) . .
P2 O22 Cu2 132.3(7) . 2_566
Cu2 O22 Cu2 96.4(4) . 2_566
P2 O23 Cu1 137.2(8) . .
P3 O24 Cu3 142.4(8) . .
P3 O25 Cu2 132.8(8) . .
P3 O26 Cu1 132.5(8) . .
P1 O19A W3 124.0(11) . .
P1 O19A W1 119.3(11) . .
W3 O19A W1 98.3(8) . .
P1 O19A W2 116.8(11) . .
W3 O19A W2 97.6(8) . .
W1 O19A W2 95.2(8) . .
P1 O20A O20B 61.4(11) . 2_655
P1 O20A W6 127.2(11) . 2_655
O20B O20A W6 65.8(10) 2_655 2_655
P1 O20A W4 125.3(11) . .
O20B O20A W4 138.8(14) 2_655 .
W6 O20A W4 94.7(7) 2_655 .
P1 O20B O20A 55.8(10) . 2_655
P1 O20B W6 128.8(12) . .
O20A O20B W6 73.0(11) 2_655 .
P1 O20B W5 121.8(12) . .
O20A O20B W5 142.1(14) 2_655 .
W6 O20B W5 97.7(8) . .
P1 O20B W1 114.2(11) . .
O20A O20B W1 125.4(14) 2_655 .
W6 O20B W1 94.2(8) . .
W5 O20B W1 91.3(7) . .
O20A P1 O20A 179.998(2) . 2_655
O20A P1 O20B 62.8(11) . 2_655
O20A P1 O20B 117.2(11) 2_655 2_655
O20A P1 O20B 117.2(11) . .
O20A P1 O20B 62.8(11) 2_655 .
O20B P1 O20B 179.998(2) 2_655 .
O20A P1 O19B 65.0(11) . .
O20A P1 O19B 115.0(11) 2_655 .
O20B P1 O19B 109.8(12) 2_655 .
O20B P1 O19B 70.2(12) . .
O20A P1 O19B 115.0(11) . 2_655
O20A P1 O19B 65.0(11) 2_655 2_655
O20B P1 O19B 70.2(12) 2_655 2_655
O20B P1 O19B 109.8(12) . 2_655
O19B P1 O19B 179.997(3) . 2_655
O20A P1 O19A 107.9(11) . 2_655
O20A P1 O19A 72.0(11) 2_655 2_655
O20B P1 O19A 76.9(11) 2_655 2_655
O20B P1 O19A 103.1(11) . 2_655
O19B P1 O19A 78.0(11) . 2_655
O19B P1 O19A 102.0(11) 2_655 2_655
O20A P1 O19A 72.1(11) . .
O20A P1 O19A 107.9(11) 2_655 .
O20B P1 O19A 103.1(11) 2_655 .
O20B P1 O19A 76.9(11) . .
O19B P1 O19A 102.0(11) . .
O19B P1 O19A 78.0(11) 2_655 .
O19A P1 O19A 179.997(1) 2_655 .
O23 P2 O21 115.1(7) . .
O23 P2 O22 111.6(7) . .
O21 P2 O22 111.7(7) . .
O23 P2 C35 106.5(8) . .
O21 P2 C35 105.1(8) . .
O22 P2 C35 106.0(7) . .
O24 P3 O26 112.9(7) . .
O24 P3 O25 114.0(7) . .
O26 P3 O25 111.7(7) . .
O24 P3 C31 106.8(8) . .
O26 P3 C31 103.0(8) . .
O25 P3 C31 107.4(8) . .
O1 W1 O10 103.7(11) . .
O1 W1 O8 101.9(11) . .
O10 W1 O8 88.8(8) . .
O1 W1 O7 104.2(8) . .
O10 W1 O7 81.8(10) . .
O8 W1 O7 153.7(11) . .
O1 W1 O9 104.8(6) . .
O10 W1 O9 151.3(10) . .
O8 W1 O9 82.1(8) . .
O7 W1 O9 94.5(7) . .
O1 W1 O19A 155.6(8) . .
O10 W1 O19A 62.7(9) . .
O8 W1 O19A 59.8(10) . .
O7 W1 O19A 94.2(8) . .
O9 W1 O19A 89.4(7) . .
O1 W1 O20B 154.7(7) . .
O10 W1 O20B 93.5(11) . .
O8 W1 O20B 96.8(11) . .
O7 W1 O20B 59.7(7) . .
O9 W1 O20B 61.0(6) . .
O19A W1 O20B 49.7(7) . .
O2 W2 O12 100.8(10) . .
O2 W2 O15 101.0(8) . 2_655
O12 W2 O15 87.9(10) . 2_655
O2 W2 O10 102.6(10) . .
O12 W2 O10 88.6(8) . .
O15 W2 O10 156.4(12) 2_655 .
O2 W2 O11 100.7(8) . .
O12 W2 O11 158.6(11) . .
O15 W2 O11 87.3(8) 2_655 .
O10 W2 O11 87.5(10) . .
O2 W2 O19A 153.2(7) . .
O12 W2 O19A 59.6(9) . .
O15 W2 O19A 96.6(10) 2_655 .
O10 W2 O19A 61.8(9) . .
O11 W2 O19A 100.3(9) . .
O2 W2 O19B 156.1(7) . 2_655
O12 W2 O19B 96.8(11) . 2_655
O15 W2 O19B 63.4(8) 2_655 2_655
O10 W2 O19B 93.9(11) . 2_655
O11 W2 O19B 62.5(8) . 2_655
O19A W2 O19B 50.7(7) . 2_655
O3 W3 O8 103.3(12) . .
O3 W3 O13 101.5(8) . .
O8 W3 O13 87.4(9) . .
O3 W3 O17 100.3(8) . 2_655
O8 W3 O17 156.4(11) . 2_655
O13 W3 O17 88.9(6) . 2_655
O3 W3 O12 103.9(11) . .
O8 W3 O12 87.2(7) . .
O13 W3 O12 154.6(11) . .
O17 W3 O12 86.2(8) 2_655 .
O3 W3 O19A 157.4(8) . .
O8 W3 O19A 61.2(11) . .
O13 W3 O19A 94.4(8) . .
O17 W3 O19A 95.9(7) 2_655 .
O12 W3 O19A 61.4(10) . .
O4 W4 O18 100.4(8) . 2_655
O4 W4 O13 100.1(8) . .
O18 W4 O13 88.9(6) 2_655 .
O4 W4 O11 101.4(10) . 2_655
O18 W4 O11 89.1(7) 2_655 2_655
O13 W4 O11 158.3(9) . 2_655
O4 W4 O14 103.3(10) . .
O18 W4 O14 156.2(10) 2_655 .
O13 W4 O14 86.5(7) . .
O11 W4 O14 86.7(7) 2_655 .
O4 W4 O19B 160.0(9) . .
O18 W4 O19B 95.8(8) 2_655 .
O13 W4 O19B 91.7(8) . .
O11 W4 O19B 67.1(9) 2_655 .
O14 W4 O19B 61.0(10) . .
O4 W4 O20A 157.9(9) . .
O18 W4 O20A 63.1(7) 2_655 .
O13 W4 O20A 66.7(7) . .
O11 W4 O20A 93.3(9) 2_655 .
O14 W4 O20A 93.8(9) . .
O19B W4 O20A 42.1(7) . .
O5 W5 O9 105.1(8) . .
O5 W5 O14 102.5(10) . .
O9 W5 O14 82.1(7) . .
O5 W5 O15 102.2(10) . .
O9 W5 O15 152.3(8) . .
O14 W5 O15 87.9(8) . .
O5 W5 O16 103.7(8) . .
O9 W5 O16 94.0(6) . .
O14 W5 O16 153.6(10) . .
O15 W5 O16 83.7(9) . .
O5 W5 O19B 157.3(9) . .
O9 W5 O19B 87.0(7) . .
O14 W5 O19B 59.5(9) . .
O15 W5 O19B 65.8(9) . .
O16 W5 O19B 94.3(8) . .
O5 W5 O20B 156.9(9) . .
O9 W5 O20B 64.8(6) . .
O14 W5 O20B 96.8(9) . .
O15 W5 O20B 91.1(10) . .
O16 W5 O20B 58.6(8) . .
O19B W5 O20B 45.9(8) . .
O6 W6 O16 102.6(9) . .
O6 W6 O7 101.6(9) . .
O16 W6 O7 94.7(8) . .
O6 W6 O17 102.8(9) . .
O16 W6 O17 85.1(7) . .
O7 W6 O17 155.0(7) . .
O6 W6 O18 101.5(9) . .
O16 W6 O18 155.9(9) . .
O7 W6 O18 81.9(7) . .
O17 W6 O18 88.1(6) . .
O6 W6 O20B 157.4(10) . .
O16 W6 O20B 62.1(9) . .
O7 W6 O20B 65.7(8) . .
O17 W6 O20B 92.8(8) . .
O18 W6 O20B 95.2(8) . .
O6 W6 O20A 161.3(9) . 2_655
O16 W6 O20A 92.6(8) . 2_655
O7 W6 O20A 87.8(7) . 2_655
O17 W6 O20A 67.3(7) . 2_655
O18 W6 O20A 63.5(7) . 2_655
O20B W6 O20A 41.2(7) . 2_655

loop_
_geom_bond_atom_site_label_1
_geom_bond_atom_site_label_2
_geom_bond_distance
_geom_bond_site_symmetry_2
C1 N1 1.35(3) .
C1 C2 1.35(3) .
C1 H1 0.9300 .
C2 C3 1.35(4) .
C2 H2 0.9300 .
C3 C4 1.34(4) .
C3 H3 0.9300 .
C4 C5 1.40(3) .
C4 H4 0.9300 .
C5 N1 1.34(3) .
C5 C6 1.45(3) .
C6 N2 1.35(2) .
C6 C7 1.41(3) .
C7 C8 1.37(4) .
C7 H7 0.9300 .
C8 C9 1.39(4) .
C8 H8 0.9300 .
C9 C10 1.35(3) .
C9 H9 0.9300 .
C10 N2 1.33(3) .
C10 H10 0.9300 .
C11 N3 1.35(2) .
C11 C12 1.39(3) .
C12 C13 1.35(3) .
C12 H12 0.9300 .
C13 C14 1.34(3) .
C13 H13 0.9300 .
C14 C15 1.40(3) .
C14 H14 0.9300 .
C15 N3 1.34(2) .
C15 C16 1.48(3) .
C16 N4 1.33(2) .
C16 C17 1.37(3) .
C17 C18 1.38(3) .
C17 H17 0.9300 .
C18 C19 1.38(3) .
C18 H18 0.9300 .
C19 C20 1.37(3) .
C19 H19 0.9300 .
C20 N4 1.33(2) .
C20 H20 0.9300 .
C21 N5 1.33(3) .
C21 C22 1.34(3) .
C21 H21 0.9300 .
C22 C23 1.37(3) .
C22 H22 0.9300 .
C23 C24 1.35(3) .
C23 H23 0.9300 .
C24 C25 1.38(3) .
C24 H24 0.9300 .
C25 N5 1.34(2) .
C25 C26 1.47(2) .
C26 N6 1.32(2) .
C26 C27 1.40(3) .
C27 C28 1.38(3) .
C27 H27 0.9300 .
C28 C29 1.35(3) .
C28 H28 0.9300 .
C29 C30 1.36(3) .
C29 H29 0.9300 .
C30 N6 1.30(2) .
C30 H30 0.9300 .
C31 C32 1.53(3) .
C31 P3 1.829(18) .
C31 H31A 0.9700 .
C31 H31B 0.9700 .
C32 C34 1.36(3) .
C32 C33 1.38(3) .
C33 C34 1.41(3) 2_666
C33 H33 0.9300 .
C34 C33 1.41(3) 2_666
C34 H34 0.9300 .
C35 C36 1.51(2) .
C35 P2 1.817(18) .
C35 H35A 0.9700 .
C35 H35B 0.9700 .
C36 C38 1.37(2) .
C36 C37 1.40(2) .
C37 C38 1.38(2) 2_556
C37 H37 0.9300 .
C38 C37 1.38(2) 2_556
C38 H38 0.9300 .
Cu1 O26 1.926(13) .
Cu1 O23 1.939(11) .
Cu1 N1 2.008(18) .
Cu1 N2 2.020(16) .
Cu1 O2 2.235(13) .
Cu2 O25 1.928(12) .
Cu2 O22 1.964(12) .
Cu2 N3 2.005(14) .
Cu2 N4 2.015(14) .
Cu2 O22 2.264(11) 2_566
Cu2 Cu2 3.159(4) 2_566
Cu3 O21 1.901(12) .
Cu3 O24 1.907(12) .
Cu3 N5 1.983(16) .
Cu3 N6 2.014(15) .
O1 W1 1.672(15) .
O2 W2 1.684(13) .
O3 W3 1.677(16) .
O4 W4 1.673(15) .
O5 W5 1.676(15) .
O6 W6 1.684(17) .
O7 W6 1.880(18) .
O7 W1 1.893(17) .
O8 W1 1.87(2) .
O8 W3 1.874(18) .
O9 W5 1.827(13) .
O9 W1 1.927(12) .
O10 W1 1.858(17) .
O10 W2 1.881(18) .
O11 W2 1.90(2) .
O11 W4 1.898(16) 2_655
O12 W2 1.85(2) .
O12 W3 1.889(17) .
O13 W4 1.877(14) .
O13 W3 1.886(14) .
O14 W5 1.840(19) .
O14 W4 1.903(18) .
O15 W2 1.872(19) 2_655
O15 W5 1.883(17) .
O16 W6 1.854(13) .
O16 W5 1.904(16) .
O17 W3 1.886(15) 2_655
O17 W6 1.894(14) .
O18 W4 1.868(15) 2_655
O18 W6 1.919(15) .
O19B P1 1.63(2) .
O19B W4 2.29(2) .
O19B W5 2.39(2) .
O19B W2 2.50(2) 2_655
O21 P2 1.503(12) .
O22 P2 1.515(11) .
O22 Cu2 2.264(11) 2_566
O23 P2 1.498(12) .
O24 P3 1.503(13) .
O25 P3 1.518(13) .
O26 P3 1.511(13) .
O19A P1 1.70(2) .
O19A W3 2.29(2) .
O19A W1 2.36(2) .
O19A W2 2.39(2) .
O20A P1 1.52(2) .
O20A O20B 1.64(3) 2_655
O20A W6 2.38(2) 2_655
O20A W4 2.424(19) .
O20B P1 1.62(2) .
O20B O20A 1.64(3) 2_655
O20B W6 2.27(2) .
O20B W5 2.41(2) .
O20B W1 2.53(2) .
P1 O20A 1.52(2) 2_655
P1 O20B 1.62(2) 2_655
P1 O19B 1.63(2) 2_655
P1 O19A 1.70(2) 2_655
W2 O15 1.872(19) 2_655
W2 O19B 2.50(2) 2_655
W3 O17 1.886(15) 2_655
W4 O18 1.868(15) 2_655
W4 O11 1.898(16) 2_655
W6 O20A 2.38(2) 2_655

loop_
_geom_torsion_atom_site_label_1
_geom_torsion_atom_site_label_2
_geom_torsion_atom_site_label_3
_geom_torsion_atom_site_label_4
_geom_torsion
_geom_torsion_site_symmetry_1
_geom_torsion_site_symmetry_4
N1 C1 C2 C3 0(5) . .
C1 C2 C3 C4 4(5) . .
C2 C3 C4 C5 -5(5) . .
C3 C4 C5 N1 4(4) . .
C3 C4 C5 C6 178(3) . .
N1 C5 C6 N2 -2(3) . .
C4 C5 C6 N2 -177(2) . .
N1 C5 C6 C7 175.6(19) . .
C4 C5 C6 C7 2(3) . .
N2 C6 C7 C8 0(3) . .
C5 C6 C7 C8 -178(2) . .
C6 C7 C8 C9 1(4) . .
C7 C8 C9 C10 -2(4) . .
C8 C9 C10 N2 2(4) . .
N3 C11 C12 C13 6(4) . .
C11 C12 C13 C14 -3(4) . .
C12 C13 C14 C15 -1(5) . .
C13 C14 C15 N3 3(4) . .
C13 C14 C15 C16 -173(3) . .
N3 C15 C16 N4 9(3) . .
C14 C15 C16 N4 -175(2) . .
N3 C15 C16 C17 -176(2) . .
C14 C15 C16 C17 0(4) . .
N4 C16 C17 C18 -7(4) . .
C15 C16 C17 C18 178(2) . .
C16 C17 C18 C19 5(4) . .
C17 C18 C19 C20 -2(4) . .
C18 C19 C20 N4 0(3) . .
N5 C21 C22 C23 3(4) . .
C21 C22 C23 C24 -4(4) . .
C22 C23 C24 C25 3(3) . .
C23 C24 C25 N5 -2(3) . .
C23 C24 C25 C26 173.2(18) . .
N5 C25 C26 N6 5(2) . .
C24 C25 C26 N6 -170.1(17) . .
N5 C25 C26 C27 -178.9(17) . .
C24 C25 C26 C27 6(3) . .
N6 C26 C27 C28 2(3) . .
C25 C26 C27 C28 -173.8(17) . .
C26 C27 C28 C29 -1(3) . .
C27 C28 C29 C30 -2(3) . .
C28 C29 C30 N6 5(3) . .
P3 C31 C32 C34 107.5(17) . .
P3 C31 C32 C33 -74(2) . .
C34 C32 C33 C34 2(3) . 2_666
C31 C32 C33 C34 -177.2(17) . 2_666
C33 C32 C34 C33 -2(3) . 2_666
C31 C32 C34 C33 177.1(18) . 2_666
P2 C35 C36 C38 115.9(17) . .
P2 C35 C36 C37 -65.5(19) . .
C38 C36 C37 C38 -2(3) . 2_556
C35 C36 C37 C38 179.1(15) . 2_556
C37 C36 C38 C37 2(3) . 2_556
C35 C36 C38 C37 -179.0(16) . 2_556
C4 C5 N1 C1 -1(3) . .
C6 C5 N1 C1 -176(2) . .
C4 C5 N1 Cu1 177.4(18) . .
C6 C5 N1 Cu1 3(2) . .
C2 C1 N1 C5 -1(4) . .
C2 C1 N1 Cu1 -179(2) . .
O26 Cu1 N1 C5 25(5) . .
O23 Cu1 N1 C5 170.7(14) . .
N2 Cu1 N1 C5 -2.0(14) . .
O2 Cu1 N1 C5 -90.2(14) . .
O26 Cu1 N1 C1 -157(4) . .
O23 Cu1 N1 C1 -10.9(19) . .
N2 Cu1 N1 C1 176(2) . .
O2 Cu1 N1 C1 88.2(19) . .
C9 C10 N2 C6 -1(3) . .
C9 C10 N2 Cu1 176.0(17) . .
C7 C6 N2 C10 -1(3) . .
C5 C6 N2 C10 177.6(19) . .
C7 C6 N2 Cu1 -177.5(16) . .
C5 C6 N2 Cu1 1(2) . .
O26 Cu1 N2 C10 7.6(17) . .
O23 Cu1 N2 C10 140(3) . .
N1 Cu1 N2 C10 -176.0(18) . .
O2 Cu1 N2 C10 -84.0(17) . .
O26 Cu1 N2 C6 -175.7(14) . .
O23 Cu1 N2 C6 -43(4) . .
N1 Cu1 N2 C6 0.7(14) . .
O2 Cu1 N2 C6 92.7(14) . .
C14 C15 N3 C11 0(3) . .
C16 C15 N3 C11 176.5(17) . .
C14 C15 N3 Cu2 173.1(18) . .
C16 C15 N3 Cu2 -10(2) . .
C12 C11 N3 C15 -4(3) . .
C12 C11 N3 Cu2 -176.5(16) . .
O25 Cu2 N3 C15 -43(3) . .
O22 Cu2 N3 C15 -162.5(14) . .
N4 Cu2 N3 C15 7.1(14) . .
O22 Cu2 N3 C15 113.5(14) 2_566 .
Cu2 Cu2 N3 C15 152.4(13) 2_566 .
O25 Cu2 N3 C11 129(2) . .
O22 Cu2 N3 C11 10.2(15) . .
N4 Cu2 N3 C11 179.8(16) . .
O22 Cu2 N3 C11 -73.8(15) 2_566 .
Cu2 Cu2 N3 C11 -35.0(15) 2_566 .
C17 C16 N4 C20 5(3) . .
C15 C16 N4 C20 -179.7(18) . .
C17 C16 N4 Cu2 -178.2(17) . .
C15 C16 N4 Cu2 -3(2) . .
C19 C20 N4 C16 -1(3) . .
C19 C20 N4 Cu2 -178.0(16) . .
O25 Cu2 N4 C16 167.3(13) . .
O22 Cu2 N4 C16 55(3) . .
N3 Cu2 N4 C16 -2.2(13) . .
O22 Cu2 N4 C16 -101.4(13) 2_566 .
Cu2 Cu2 N4 C16 -96.0(14) 2_566 .
O25 Cu2 N4 C20 -15.8(15) . .
O22 Cu2 N4 C20 -128(3) . .
N3 Cu2 N4 C20 174.8(16) . .
O22 Cu2 N4 C20 75.6(15) 2_566 .
Cu2 Cu2 N4 C20 81.0(17) 2_566 .
C22 C21 N5 C25 -2(3) . .
C22 C21 N5 Cu3 -179.1(18) . .
C24 C25 N5 C21 1(3) . .
C26 C25 N5 C21 -174.3(17) . .
C24 C25 N5 Cu3 178.6(14) . .
C26 C25 N5 Cu3 3.2(18) . .
O21 Cu3 N5 C21 -8.5(18) . .
O24 Cu3 N5 C21 175(3) . .
N6 Cu3 N5 C21 170.3(19) . .
O21 Cu3 N5 C25 174.2(13) . .
O24 Cu3 N5 C25 -2(4) . .
N6 Cu3 N5 C25 -7.0(13) . .
C29 C30 N6 C26 -4(3) . .
C29 C30 N6 Cu3 -175.5(16) . .
C27 C26 N6 C30 1(3) . .
C25 C26 N6 C30 176.5(17) . .
C27 C26 N6 Cu3 173.0(14) . .
C25 C26 N6 Cu3 -11.0(19) . .
O21 Cu3 N6 C30 -172(3) . .
O24 Cu3 N6 C30 2.6(17) . .
N5 Cu3 N6 C30 -178.2(18) . .
O21 Cu3 N6 C26 16(4) . .
O24 Cu3 N6 C26 -169.3(13) . .
N5 Cu3 N6 C26 9.9(13) . .
O26 Cu1 O2 W2 -117(2) . .
O23 Cu1 O2 W2 148(2) . .
N1 Cu1 O2 W2 56(2) . .
N2 Cu1 O2 W2 -24(2) . .
O24 Cu3 O21 P2 18.2(14) . .
N5 Cu3 O21 P2 -161.2(14) . .
N6 Cu3 O21 P2 -168(3) . .
O25 Cu2 O22 P2 -73.2(9) . .
N3 Cu2 O22 P2 94.8(9) . .
N4 Cu2 O22 P2 39(3) . .
O22 Cu2 O22 P2 -163.8(12) 2_566 .
Cu2 Cu2 O22 P2 -163.8(12) 2_566 .
O25 Cu2 O22 Cu2 90.6(5) . 2_566
N3 Cu2 O22 Cu2 -101.4(5) . 2_566
N4 Cu2 O22 Cu2 -158(2) . 2_566
O22 Cu2 O22 Cu2 0.0 2_566 2_566
O26 Cu1 O23 P2 53.0(12) . .
N1 Cu1 O23 P2 -122.5(12) . .
N2 Cu1 O23 P2 -79(3) . .
O2 Cu1 O23 P2 145.5(11) . .
O21 Cu3 O24 P3 -32.2(14) . .
N5 Cu3 O24 P3 144(3) . .
N6 Cu3 O24 P3 148.8(13) . .
O22 Cu2 O25 P3 59.4(11) . .
N3 Cu2 O25 P3 -60(3) . .
N4 Cu2 O25 P3 -109.1(11) . .
O22 Cu2 O25 P3 143.0(11) 2_566 .
Cu2 Cu2 O25 P3 104.9(10) 2_566 .
O23 Cu1 O26 P3 -65.3(11) . .
N1 Cu1 O26 P3 80(4) . .
N2 Cu1 O26 P3 107.0(11) . .
O2 Cu1 O26 P3 -164.5(11) . .
O20B O20A P1 O20A -64(6) 2_655 2_655
W6 O20A P1 O20A -64(6) 2_655 2_655
W4 O20A P1 O20A 67(6) . 2_655
W6 O20A P1 O20B 0.0(12) 2_655 2_655
W4 O20A P1 O20B 131.6(17) . 2_655
O20B O20A P1 O20B 180.0 2_655 .
W6 O20A P1 O20B 180.0(12) 2_655 .
W4 O20A P1 O20B -48.4(17) . .
O20B O20A P1 O19B -131.2(15) 2_655 .
W6 O20A P1 O19B -131.3(17) 2_655 .
W4 O20A P1 O19B 0.3(12) . .
O20B O20A P1 O19B 48.8(15) 2_655 2_655
W6 O20A P1 O19B 48.7(17) 2_655 2_655
W4 O20A P1 O19B -179.7(12) . 2_655
O20B O20A P1 O19A -64.3(13) 2_655 2_655
W6 O20A P1 O19A -64.3(15) 2_655 2_655
W4 O20A P1 O19A 67.3(15) . 2_655
O20B O20A P1 O19A 115.7(13) 2_655 .
W6 O20A P1 O19A 115.7(15) 2_655 .
W4 O20A P1 O19A -112.7(15) . .
O20A O20B P1 O20A 180.0 2_655 .
W6 O20B P1 O20A 180.0(13) . .
W5 O20B P1 O20A 45.5(16) . .
W1 O20B P1 O20A -62.4(15) . .
W6 O20B P1 O20A 0.0(13) . 2_655
W5 O20B P1 O20A -134.5(16) . 2_655
W1 O20B P1 O20A 117.6(15) . 2_655
O20A O20B P1 O20B 13.1(12) 2_655 2_655
W6 O20B P1 O20B 13.1(15) . 2_655
W5 O20B P1 O20B -121.4(13) . 2_655
W1 O20B P1 O20B 130.7(12) . 2_655
O20A O20B P1 O19B 133.6(14) 2_655 .
W6 O20B P1 O19B 133.6(18) . .
W5 O20B P1 O19B -0.9(12) . .
W1 O20B P1 O19B -108.8(14) . .
O20A O20B P1 O19B -46.4(14) 2_655 2_655
W6 O20B P1 O19B -46.4(18) . 2_655
W5 O20B P1 O19B 179.1(12) . 2_655
W1 O20B P1 O19B 71.2(14) . 2_655
O20A O20B P1 O19A 61.6(13) 2_655 2_655
W6 O20B P1 O19A 61.6(17) . 2_655
W5 O20B P1 O19A -72.9(14) . 2_655
W1 O20B P1 O19A 179.2(10) . 2_655
O20A O20B P1 O19A -118.4(13) 2_655 .
W6 O20B P1 O19A -118.4(17) . .
W5 O20B P1 O19A 107.1(14) . .
W1 O20B P1 O19A -0.8(10) . .
W4 O19B P1 O20A -0.4(13) . .
W5 O19B P1 O20A -133.7(17) . .
W2 O19B P1 O20A 117.0(15) 2_655 .
W4 O19B P1 O20A 179.6(13) . 2_655
W5 O19B P1 O20A 46.3(17) . 2_655
W2 O19B P1 O20A -63.0(15) 2_655 2_655
W4 O19B P1 O20B -45.7(18) . 2_655
W5 O19B P1 O20B -179.0(12) . 2_655
W2 O19B P1 O20B 71.7(14) 2_655 2_655
W4 O19B P1 O20B 134.3(18) . .
W5 O19B P1 O20B 1.0(12) . .
W2 O19B P1 O20B -108.3(14) 2_655 .
W4 O19B P1 O19B 145.3(13) . 2_655
W5 O19B P1 O19B 11.9(13) . 2_655
W2 O19B P1 O19B -97.3(10) 2_655 2_655
W4 O19B P1 O19A -116.9(17) . 2_655
W5 O19B P1 O19A 109.7(15) . 2_655
W2 O19B P1 O19A 0.5(11) 2_655 2_655
W4 O19B P1 O19A 63.1(17) . .
W5 O19B P1 O19A -70.3(15) . .
W2 O19B P1 O19A -179.5(11) 2_655 .
W3 O19A P1 O20A 0.2(12) . .
W1 O19A P1 O20A 125.5(14) . .
W2 O19A P1 O20A -121.0(14) . .
W3 O19A P1 O20A -179.8(12) . 2_655
W1 O19A P1 O20A -54.5(14) . 2_655
W2 O19A P1 O20A 59.0(14) . 2_655
W3 O19A P1 O20B 55.6(15) . 2_655
W1 O19A P1 O20B -179.1(11) . 2_655
W2 O19A P1 O20B -65.6(13) . 2_655
W3 O19A P1 O20B -124.4(15) . .
W1 O19A P1 O20B 0.9(11) . .
W2 O19A P1 O20B 114.4(13) . .
W3 O19A P1 O19B -58.2(15) . .
W1 O19A P1 O19B 67.0(14) . .
W2 O19A P1 O19B -179.5(12) . .
W3 O19A P1 O19B 121.8(15) . 2_655
W1 O19A P1 O19B -113.0(14) . 2_655
W2 O19A P1 O19B 0.5(12) . 2_655
W3 O19A P1 O19A -155(3) . 2_655
W1 O19A P1 O19A -30(3) . 2_655
W2 O19A P1 O19A 84(3) . 2_655
Cu1 O23 P2 O21 -95.6(12) . .
Cu1 O23 P2 O22 33.1(14) . .
Cu1 O23 P2 C35 148.3(11) . .
Cu3 O21 P2 O23 56.3(15) . .
Cu3 O21 P2 O22 -72.4(15) . .
Cu3 O21 P2 C35 173.1(13) . .
Cu2 O22 P2 O23 -16.8(11) . .
Cu2 O22 P2 O23 -174.8(8) 2_566 .
Cu2 O22 P2 O21 113.6(9) . .
Cu2 O22 P2 O21 -44.3(11) 2_566 .
Cu2 O22 P2 C35 -132.4(10) . .
Cu2 O22 P2 C35 69.6(11) 2_566 .
C36 C35 P2 O23 75.2(15) . .
C36 C35 P2 O21 -47.4(15) . .
C36 C35 P2 O22 -165.8(13) . .
Cu3 O24 P3 O26 -38.8(15) . .
Cu3 O24 P3 O25 90.1(14) . .
Cu3 O24 P3 C31 -151.4(12) . .
Cu1 O26 P3 O24 108.1(11) . .
Cu1 O26 P3 O25 -21.9(13) . .
Cu1 O26 P3 C31 -137.0(11) . .
Cu2 O25 P3 O24 -98.0(11) . .
Cu2 O25 P3 O26 31.5(13) . .
Cu2 O25 P3 C31 143.8(10) . .
C32 C31 P3 O24 -53.5(16) . .
C32 C31 P3 O26 -172.7(14) . .
C32 C31 P3 O25 69.2(16) . .
W2 O10 W1 O1 -151(2) . .
W2 O10 W1 O8 -49(3) . .
W2 O10 W1 O7 106(3) . .
W2 O10 W1 O9 22(4) . .
W2 O10 W1 O19A 7(2) . .
W2 O10 W1 O20B 47(3) . .
W3 O8 W1 O1 155(2) . .
W3 O8 W1 O10 52(2) . .
W3 O8 W1 O7 -17(4) . .
W3 O8 W1 O9 -101(2) . .
W3 O8 W1 O19A -7.1(19) . .
W3 O8 W1 O20B -42(2) . .
W6 O7 W1 O1 141.9(14) . .
W6 O7 W1 O10 -116.0(16) . .
W6 O7 W1 O8 -46(3) . .
W6 O7 W1 O9 35.3(15) . .
W6 O7 W1 O19A -54.3(15) . .
W6 O7 W1 O20B -17.0(12) . .
W5 O9 W1 O1 -140.0(12) . .
W5 O9 W1 O10 47(2) . .
W5 O9 W1 O8 119.7(14) . .
W5 O9 W1 O7 -34.1(12) . .
W5 O9 W1 O19A 60.1(12) . .
W5 O9 W1 O20B 17.4(11) . .
P1 O19A W1 O1 -178.3(13) . .
W3 O19A W1 O1 -41(2) . .
W2 O19A W1 O1 57(2) . .
P1 O19A W1 O10 121.1(16) . .
W3 O19A W1 O10 -102.0(13) . .
W2 O19A W1 O10 -3.6(11) . .
P1 O19A W1 O8 -133.1(16) . .
W3 O19A W1 O8 3.8(9) . .
W2 O19A W1 O8 102.2(11) . .
P1 O19A W1 O7 42.6(13) . .
W3 O19A W1 O7 179.5(8) . .
W2 O19A W1 O7 -82.1(8) . .
P1 O19A W1 O9 -51.9(12) . .
W3 O19A W1 O9 85.0(7) . .
W2 O19A W1 O9 -176.6(7) . .
P1 O19A W1 O20B -0.7(9) . .
W3 O19A W1 O20B 136.1(12) . .
W2 O19A W1 O20B -125.4(11) . .
P1 O20B W1 O1 178.3(12) . .
O20A O20B W1 O1 -117.6(19) 2_655 .
W6 O20B W1 O1 -45(2) . .
W5 O20B W1 O1 52.3(19) . .
P1 O20B W1 O10 -48.4(13) . .
O20A O20B W1 O10 15.6(17) 2_655 .
W6 O20B W1 O10 87.7(9) . .
W5 O20B W1 O10 -174.4(8) . .
P1 O20B W1 O8 40.7(13) . .
O20A O20B W1 O8 104.8(16) 2_655 .
W6 O20B W1 O8 176.9(7) . .
W5 O20B W1 O8 -85.3(7) . .
P1 O20B W1 O7 -126.8(14) . .
O20A O20B W1 O7 -62.7(16) 2_655 .
W6 O20B W1 O7 9.4(7) . .
W5 O20B W1 O7 107.2(9) . .
P1 O20B W1 O9 117.8(13) . .
O20A O20B W1 O9 -178.2(18) 2_655 .
W6 O20B W1 O9 -106.1(8) . .
W5 O20B W1 O9 -8.3(5) . .
P1 O20B W1 O19A 0.7(9) . .
O20A O20B W1 O19A 64.8(16) 2_655 .
W6 O20B W1 O19A 136.9(12) . .
W5 O20B W1 O19A -125.3(11) . .
Cu1 O2 W2 O12 -150(2) . .
Cu1 O2 W2 O15 -60(2) . 2_655
Cu1 O2 W2 O10 119(2) . .
Cu1 O2 W2 O11 29(2) . .
Cu1 O2 W2 O19A 169.6(17) . .
Cu1 O2 W2 O19B -14(4) . 2_655
W3 O12 W2 O2 -153(2) . .
W3 O12 W2 O15 106(2) . 2_655
W3 O12 W2 O10 -51(2) . .
W3 O12 W2 O11 29(4) . .
W3 O12 W2 O19A 7.1(19) . .
W3 O12 W2 O19B 43(2) . 2_655
W1 O10 W2 O2 150(2) . .
W1 O10 W2 O12 49(3) . .
W1 O10 W2 O15 -33(4) . 2_655
W1 O10 W2 O11 -110(3) . .
W1 O10 W2 O19A -7(2) . .
W1 O10 W2 O19B -48(3) . 2_655
W4 O11 W2 O2 -159.5(15) 2_655 .
W4 O11 W2 O12 18(3) 2_655 .
W4 O11 W2 O15 -58.9(17) 2_655 2_655
W4 O11 W2 O10 98.1(18) 2_655 .
W4 O11 W2 O19A 37.4(17) 2_655 .
W4 O11 W2 O19B 2.4(13) 2_655 2_655
P1 O19A W2 O2 177.8(11) . .
W3 O19A W2 O2 43.5(19) . .
W1 O19A W2 O2 -55.6(18) . .
P1 O19A W2 O12 130.6(16) . .
W3 O19A W2 O12 -3.7(9) . .
W1 O19A W2 O12 -102.8(11) . .
P1 O19A W2 O15 47.0(13) . 2_655
W3 O19A W2 O15 -87.3(8) . 2_655
W1 O19A W2 O15 173.5(8) . 2_655
P1 O19A W2 O10 -123.0(16) . .
W3 O19A W2 O10 102.7(13) . .
W1 O19A W2 O10 3.6(11) . .
P1 O19A W2 O11 -41.5(13) . .
W3 O19A W2 O11 -175.8(7) . .
W1 O19A W2 O11 85.1(8) . .
P1 O19A W2 O19B -0.5(10) . 2_655
W3 O19A W2 O19B -134.8(12) . 2_655
W1 O19A W2 O19B 126.1(11) . 2_655
W1 O8 W3 O3 -155(2) . .
W1 O8 W3 O13 104(2) . .
W1 O8 W3 O17 23(4) . 2_655
W1 O8 W3 O12 -51(2) . .
W1 O8 W3 O19A 7.3(19) . .
W4 O13 W3 O3 152.6(15) . .
W4 O13 W3 O8 -104.4(17) . .
W4 O13 W3 O17 52.3(15) . 2_655
W4 O13 W3 O12 -26(3) . .
W4 O13 W3 O19A -43.5(16) . .
W2 O12 W3 O3 154(2) . .
W2 O12 W3 O8 51(2) . .
W2 O12 W3 O13 -27(4) . .
W2 O12 W3 O17 -106(2) . 2_655
W2 O12 W3 O19A -7(2) . .
P1 O19A W3 O3 -179.4(14) . .
W1 O19A W3 O3 47(2) . .
W2 O19A W3 O3 -50(2) . .
P1 O19A W3 O8 130.3(17) . .
W1 O19A W3 O8 -3.7(9) . .
W2 O19A W3 O8 -100.1(11) . .
P1 O19A W3 O13 45.7(14) . .
W1 O19A W3 O13 -88.2(8) . .
W2 O19A W3 O13 175.4(7) . .
P1 O19A W3 O17 -43.6(14) . 2_655
W1 O19A W3 O17 -177.6(7) . 2_655
W2 O19A W3 O17 86.0(7) . 2_655
P1 O19A W3 O12 -126.0(17) . .
W1 O19A W3 O12 100.0(11) . .
W2 O19A W3 O12 3.6(9) . .
W3 O13 W4 O4 -152.7(15) . .
W3 O13 W4 O18 -52.3(15) . 2_655
W3 O13 W4 O11 33(3) . 2_655
W3 O13 W4 O14 104.4(17) . .
W3 O13 W4 O19B 43.6(16) . .
W3 O13 W4 O20A 8.7(13) . .
W5 O14 W4 O4 155.7(17) . .
W5 O14 W4 O18 -25(3) . 2_655
W5 O14 W4 O13 -104.7(17) . .
W5 O14 W4 O11 54.7(18) . 2_655
W5 O14 W4 O19B -10.9(15) . .
W5 O14 W4 O20A -38.4(17) . .
P1 O19B W4 O4 -177.7(18) . .
W5 O19B W4 O4 -36(3) . .
W2 O19B W4 O4 56(3) 2_655 .
P1 O19B W4 O18 37.9(16) . 2_655
W5 O19B W4 O18 179.5(7) . 2_655
W2 O19B W4 O18 -87.9(7) 2_655 2_655
P1 O19B W4 O13 -51.2(16) . .
W5 O19B W4 O13 90.4(8) . .
W2 O19B W4 O13 -177.0(7) 2_655 .
P1 O19B W4 O11 124.5(18) . 2_655
W5 O19B W4 O11 -94.0(10) . 2_655
W2 O19B W4 O11 -1.3(7) 2_655 2_655
P1 O19B W4 O14 -136.2(19) . .
W5 O19B W4 O14 5.3(7) . .
W2 O19B W4 O14 97.9(9) 2_655 .
P1 O19B W4 O20A 0.3(11) . .
W5 O19B W4 O20A 141.9(14) . .
W2 O19B W4 O20A -125.5(13) 2_655 .
P1 O20A W4 O4 177.9(17) . .
O20B O20A W4 O4 -97(3) 2_655 .
W6 O20A W4 O4 -39(2) 2_655 .
P1 O20A W4 O18 -137.4(16) . 2_655
O20B O20A W4 O18 -52.1(19) 2_655 2_655
W6 O20A W4 O18 5.9(6) 2_655 2_655
P1 O20A W4 O13 121.3(15) . .
O20B O20A W4 O13 -153(2) 2_655 .
W6 O20A W4 O13 -95.4(8) 2_655 .
P1 O20A W4 O11 -50.1(14) . 2_655
O20B O20A W4 O11 35(2) 2_655 2_655
W6 O20A W4 O11 93.2(7) 2_655 2_655
P1 O20A W4 O14 36.8(14) . .
O20B O20A W4 O14 122(2) 2_655 .
W6 O20A W4 O14 -179.9(7) 2_655 .
P1 O20A W4 O19B -0.3(12) . .
O20B O20A W4 O19B 85(2) 2_655 .
W6 O20A W4 O19B 143.0(14) 2_655 .
W1 O9 W5 O5 140.1(12) . .
W1 O9 W5 O14 -119.0(13) . .
W1 O9 W5 O15 -49(2) . .
W1 O9 W5 O16 34.7(13) . .
W1 O9 W5 O19B -59.4(12) . .
W1 O9 W5 O20B -17.7(11) . .
W4 O14 W5 O5 -154.4(17) . .
W4 O14 W5 O9 101.8(17) . .
W4 O14 W5 O15 -52.4(18) . .
W4 O14 W5 O16 19(3) . .
W4 O14 W5 O19B 10.6(15) . .
W4 O14 W5 O20B 38.4(17) . .
W2 O15 W5 O5 155(2) 2_655 .
W2 O15 W5 O9 -15(4) 2_655 .
W2 O15 W5 O14 53(2) 2_655 .
W2 O15 W5 O16 -102(2) 2_655 .
W2 O15 W5 O19B -4.2(19) 2_655 .
W2 O15 W5 O20B -44(2) 2_655 .
W6 O16 W5 O5 -146.4(17) . .
W6 O16 W5 O9 -39.8(17) . .
W6 O16 W5 O14 40(3) . .
W6 O16 W5 O15 112.5(18) . .
W6 O16 W5 O19B 47.5(18) . .
W6 O16 W5 O20B 17.4(14) . .
P1 O19B W5 O5 179.7(16) . .
W4 O19B W5 O5 35(3) . .
W2 O19B W5 O5 -60(2) 2_655 .
P1 O19B W5 O9 56.2(14) . .
W4 O19B W5 O9 -88.2(8) . .
W2 O19B W5 O9 176.9(7) 2_655 .
P1 O19B W5 O14 138.9(17) . .
W4 O19B W5 O14 -5.6(7) . .
W2 O19B W5 O14 -100.5(9) 2_655 .
P1 O19B W5 O15 -118.6(17) . .
W4 O19B W5 O15 97.0(11) . .
W2 O19B W5 O15 2.1(9) 2_655 .
P1 O19B W5 O16 -37.5(15) . .
W4 O19B W5 O16 178.0(8) . .
W2 O19B W5 O16 83.2(8) 2_655 .
P1 O19B W5 O20B -0.8(11) . .
W4 O19B W5 O20B -145.3(14) . .
W2 O19B W5 O20B 119.8(12) 2_655 .
P1 O20B W5 O5 -179.7(16) . .
O20A O20B W5 O5 107(3) 2_655 .
W6 O20B W5 O5 34(2) . .
W1 O20B W5 O5 -60(2) . .
P1 O20B W5 O9 -111.3(14) . .
O20A O20B W5 O9 175(2) 2_655 .
W6 O20B W5 O9 102.8(8) . .
W1 O20B W5 O9 8.4(5) . .
P1 O20B W5 O14 -33.3(14) . .
O20A O20B W5 O14 -107(2) 2_655 .
W6 O20B W5 O14 -179.2(7) . .
W1 O20B W5 O14 86.4(7) . .
P1 O20B W5 O15 54.7(13) . .
O20A O20B W5 O15 -19(2) 2_655 .
W6 O20B W5 O15 -91.2(8) . .
W1 O20B W5 O15 174.4(7) . .
P1 O20B W5 O16 136.6(16) . .
O20A O20B W5 O16 63(2) 2_655 .
W6 O20B W5 O16 -9.3(7) . .
W1 O20B W5 O16 -103.7(9) . .
P1 O20B W5 O19B 0.8(11) . .
O20A O20B W5 O19B -73(2) 2_655 .
W6 O20B W5 O19B -145.0(13) . .
W1 O20B W5 O19B 120.6(12) . .
W5 O16 W6 O6 144.3(18) . .
W5 O16 W6 O7 41.3(18) . .
W5 O16 W6 O17 -113.6(17) . .
W5 O16 W6 O18 -39(3) . .
W5 O16 W6 O20B -17.9(15) . .
W5 O16 W6 O20A -46.6(17) . 2_655
W1 O7 W6 O6 -142.2(15) . .
W1 O7 W6 O16 -38.4(15) . .
W1 O7 W6 O17 50(2) . .
W1 O7 W6 O18 117.6(15) . .
W1 O7 W6 O20B 18.1(13) . .
W1 O7 W6 O20A 54.1(14) . 2_655
W3 O17 W6 O6 -155.9(13) 2_655 .
W3 O17 W6 O16 102.3(14) 2_655 .
W3 O17 W6 O7 12(2) 2_655 .
W3 O17 W6 O18 -54.5(13) 2_655 .
W3 O17 W6 O20B 40.7(13) 2_655 .
W3 O17 W6 O20A 7.5(11) 2_655 2_655
W4 O18 W6 O6 157.1(14) 2_655 .
W4 O18 W6 O16 -19(3) 2_655 .
W4 O18 W6 O7 -102.6(13) 2_655 .
W4 O18 W6 O17 54.4(13) 2_655 .
W4 O18 W6 O20B -38.2(14) 2_655 .
W4 O18 W6 O20A -11.1(11) 2_655 2_655
P1 O20B W6 O6 176.0(16) . .
O20A O20B W6 O6 176.0(19) 2_655 .
W5 O20B W6 O6 -42(2) . .
W1 O20B W6 O6 50(2) . .
P1 O20B W6 O16 -133.1(18) . .
O20A O20B W6 O16 -133.1(13) 2_655 .
W5 O20B W6 O16 9.2(7) . .
W1 O20B W6 O16 101.1(9) . .
P1 O20B W6 O7 116.9(17) . .
O20A O20B W6 O7 116.9(13) 2_655 .
W5 O20B W6 O7 -100.8(9) . .
W1 O20B W6 O7 -8.9(6) . .
P1 O20B W6 O17 -50.1(16) . .
O20A O20B W6 O17 -50.1(11) 2_655 .
W5 O20B W6 O17 92.2(7) . .
W1 O20B W6 O17 -175.9(6) . .
P1 O20B W6 O18 38.3(16) . .
O20A O20B W6 O18 38.2(11) 2_655 .
W5 O20B W6 O18 -179.4(7) . .
W1 O20B W6 O18 -87.6(7) . .
P1 O20B W6 O20A 0.0(11) . 2_655
W5 O20B W6 O20A 142.3(14) . 2_655
W1 O20B W6 O20A -125.8(13) . 2_655
